data_4324549
loop_
_publ_author_name
'Pierre Thu\'ery'

_publ_section_title
;
 Solid State Structure of Thorium(IV) Complexes with Common
 Aminopolycarboxylate Ligands
;
_journal_name_full 'Inorganic Chemistry'
_journal_page_first 1898
_journal_page_last 1904
_journal_paper_doi 10.1021/ic102359q
_journal_volume 50
_journal_year 2011
_chemical_formula_sum 'C10 H14 N2 O13 Th'
_chemical_formula_weight 602.27
_space_group_IT_number 56
_symmetry_cell_setting orthorhombic
_symmetry_space_group_name_Hall '-P 2ab 2ac'
_symmetry_space_group_name_H-M 'P c c n'
_atom_sites_solution_hydrogens geom
_atom_sites_solution_primary direct
_atom_sites_solution_secondary difmap
_audit_creation_method SHELXL-97
_cell_angle_alpha 90.00
_cell_angle_beta 90.00
_cell_angle_gamma 90.00
_cell_formula_units_Z 4
_cell_length_a 13.3414(9)
_cell_length_b 8.6998(6)
_cell_length_c 12.8810(5)
_cell_measurement_reflns_used 28647
_cell_measurement_temperature 150(2)
_cell_measurement_theta_max 25.68
_cell_measurement_theta_min 3.05
_cell_volume 1495.07(16)
_computing_cell_refinement 'HKL2000 (Otwinowski & Minor, 1997)'
_computing_data_collection 'COLLECT (Nonius, 1998)'
_computing_data_reduction 'HKL2000 (Otwinowski & Minor, 1997)'
_computing_molecular_graphics 'SHELXTL (Sheldrick, 2008)'
_computing_publication_material 'SHELXTL (Sheldrick, 2008); PLATON (Spek, 2003)'
_computing_structure_refinement 'SHELXL-97 (Sheldrick, 2008)'
_computing_structure_solution 'SHELXS-97 (Sheldrick, 2008)'
_diffrn_ambient_temperature 150(2)
_diffrn_measured_fraction_theta_full 0.999
_diffrn_measured_fraction_theta_max 0.999
_diffrn_measurement_device_type 'Nonius Kappa-CCD area-detector diffractometer'
_diffrn_measurement_method 'two \f and two \w scans with 2\% steps (258 frames)'
_diffrn_radiation_monochromator graphite
_diffrn_radiation_source 'fine-focus sealed tube'
_diffrn_radiation_type MoK\a
_diffrn_radiation_wavelength 0.71073
_diffrn_reflns_av_R_equivalents 0.0179
_diffrn_reflns_av_sigmaI/netI 0.0220
_diffrn_reflns_limit_h_max 16
_diffrn_reflns_limit_h_min -16
_diffrn_reflns_limit_k_max 10
_diffrn_reflns_limit_k_min -10
_diffrn_reflns_limit_l_max 15
_diffrn_reflns_limit_l_min -15
_diffrn_reflns_number 28647
_diffrn_reflns_theta_full 25.68
_diffrn_reflns_theta_max 25.68
_diffrn_reflns_theta_min 3.05
_diffrn_standards_decay_% 0
_diffrn_standards_interval_time 0
_diffrn_standards_number 0
_exptl_absorpt_coefficient_mu 10.056
_exptl_absorpt_correction_T_max 0.740
_exptl_absorpt_correction_T_min 0.540
_exptl_absorpt_correction_type multi-scan
_exptl_absorpt_process_details 'SCALEPACK (Otwinowski & Minor, 1997)'
_exptl_crystal_colour colourless
_exptl_crystal_density_diffrn 2.676
_exptl_crystal_description needle
_exptl_crystal_F_000 1128
_exptl_crystal_size_max 0.15
_exptl_crystal_size_mid 0.05
_exptl_crystal_size_min 0.03
_refine_diff_density_max 0.870
_refine_diff_density_min -1.199
_refine_diff_density_rms 0.160
_refine_ls_extinction_method none
_refine_ls_goodness_of_fit_ref 1.066
_refine_ls_hydrogen_treatment constr
_refine_ls_matrix_type full
_refine_ls_number_parameters 119
_refine_ls_number_reflns 1419
_refine_ls_number_restraints 0
_refine_ls_restrained_S_all 1.066
_refine_ls_R_factor_all 0.0319
_refine_ls_R_factor_gt 0.0229
_refine_ls_shift/su_max 0.000
_refine_ls_shift/su_mean 0.000
_refine_ls_structure_factor_coef Fsqd
_refine_ls_weighting_details 'calc w=1/[\s^2^(Fo^2^)+(0.0353P)^2^+0.1169P] where P=(Fo^2^+2Fc^2^)/3'
_refine_ls_weighting_scheme calc
_refine_ls_wR_factor_gt 0.0535
_refine_ls_wR_factor_ref 0.0566
_reflns_number_gt 1156
_reflns_number_total 1419
_reflns_threshold_expression >2sigma(I)
_cod_data_source_file ic102359q_si_002_1.cif
_cod_data_source_block 1
_cod_database_code 4324549

loop_
_symmetry_equiv_pos_as_xyz
'x, y, z'
'-x+1/2, -y+1/2, z'
'-x, y+1/2, -z+1/2'
'x+1/2, -y, -z+1/2'
'-x, -y, -z'
'x-1/2, y-1/2, -z'
'x, -y-1/2, z-1/2'
'-x-1/2, y, z-1/2'

loop_
_atom_site_label
_atom_site_type_symbol
_atom_site_fract_x
_atom_site_fract_y
_atom_site_fract_z
_atom_site_U_iso_or_equiv
_atom_site_adp_type
_atom_site_occupancy
_atom_site_symmetry_multiplicity
_atom_site_calc_flag
_atom_site_refinement_flags
Th Th 0.7500 0.2500 0.356146(14) 0.01558(10) Uani 1 2 d S
O1 O 0.7077(2) -0.0444(3) 0.34532(19) 0.0204(6) Uani 1 1 d .
O2 O 0.5884(2) 0.1165(3) 0.2983(2) 0.0213(6) Uani 1 1 d .
O3 O 0.6145(2) -0.5819(3) 0.40557(19) 0.0201(6) Uani 1 1 d .
O4 O 0.6290(2) -0.4870(3) 0.56650(19) 0.0269(7) Uani 1 1 d .
O5 O 0.6781(2) 0.1417(3) 0.5184(2) 0.0214(6) Uani 1 1 d .
O6 O 0.6876(2) 0.1311(3) 0.69197(19) 0.0193(6) Uani 1 1 d .
O7 O 0.7500 -0.2500 0.1683(4) 0.0351(12) Uani 1 2 d S
H7 H 0.7404 -0.1750 0.1283 0.042 Uiso 1 1 d R
N1 N 0.5882(3) -0.3011(4) 0.3200(3) 0.0213(7) Uani 1 1 d .
H1A H 0.5497 -0.3605 0.2745 0.026 Uiso 1 1 d R
H1B H 0.6556 -0.3002 0.3041 0.026 Uiso 1 1 d R
C1 C 0.5522(3) -0.1483(4) 0.2825(3) 0.0240(9) Uani 1 1 d .
H1C H 0.4863 -0.1285 0.3113 0.029 Uiso 1 1 calc R
H1D H 0.5458 -0.1514 0.2075 0.029 Uiso 1 1 calc R
C2 C 0.6208(3) -0.0195(4) 0.3117(3) 0.0195(8) Uani 1 1 d .
C3 C 0.5856(3) -0.3140(5) 0.4350(3) 0.0228(9) Uani 1 1 d .
H3A H 0.5187 -0.2889 0.4593 0.027 Uiso 1 1 calc R
H3B H 0.6317 -0.2398 0.4646 0.027 Uiso 1 1 calc R
C4 C 0.6134(3) -0.4735(4) 0.4730(3) 0.0205(8) Uani 1 1 d .
C5 C 0.7118(4) 0.1840(5) 0.6051(3) 0.0178(9) Uani 1 1 d .

loop_
_atom_site_aniso_label
_atom_site_aniso_U_11
_atom_site_aniso_U_22
_atom_site_aniso_U_33
_atom_site_aniso_U_23
_atom_site_aniso_U_13
_atom_site_aniso_U_12
Th 0.01696(15) 0.01525(14) 0.01453(16) 0.000 0.000 0.00006(9)
O1 0.0183(16) 0.0171(15) 0.0257(15) -0.0003(11) -0.0011(13) 0.0007(13)
O2 0.0205(15) 0.0155(14) 0.0279(15) -0.0013(12) -0.0043(12) -0.0003(12)
O3 0.0188(16) 0.0180(14) 0.0235(14) -0.0025(11) 0.0029(12) 0.0025(13)
O4 0.0332(19) 0.0277(16) 0.0198(14) 0.0012(12) -0.0001(13) 0.0067(14)
O5 0.0238(15) 0.0232(13) 0.0173(13) 0.0005(12) -0.0003(12) -0.0022(12)
O6 0.0220(16) 0.0199(13) 0.0160(13) -0.0015(11) 0.0002(12) -0.0029(12)
O7 0.049(3) 0.030(3) 0.026(2) 0.000 0.000 0.013(2)
N1 0.0200(19) 0.0197(15) 0.0243(18) -0.0002(17) -0.0066(16) -0.0012(15)
C1 0.023(2) 0.0196(19) 0.030(2) 0.0038(18) -0.0054(18) 0.0003(17)
C2 0.019(2) 0.023(2) 0.0162(18) 0.0021(17) 0.0025(18) -0.0021(17)
C3 0.028(3) 0.022(2) 0.018(2) -0.0019(17) -0.0006(18) 0.0036(19)
C4 0.016(2) 0.023(2) 0.0223(19) 0.0034(17) 0.0048(17) 0.0028(17)
C5 0.018(2) 0.021(2) 0.014(2) 0.0002(16) 0.0003(16) 0.003(2)

loop_
_atom_type_symbol
_atom_type_description
_atom_type_scat_dispersion_real
_atom_type_scat_dispersion_imag
_atom_type_scat_source
C C 0.0033 0.0016 'International Tables Vol C Tables 4.2.6.8 and 6.1.1.4'
H H 0.0000 0.0000 'International Tables Vol C Tables 4.2.6.8 and 6.1.1.4'
N N 0.0061 0.0033 'International Tables Vol C Tables 4.2.6.8 and 6.1.1.4'
O O 0.0106 0.0060 'International Tables Vol C Tables 4.2.6.8 and 6.1.1.4'
Th Th -7.2400 8.8979 'International Tables Vol C Tables 4.2.6.8 and 6.1.1.4'

loop_
_geom_angle_atom_site_label_1
_geom_angle_atom_site_label_2
_geom_angle_atom_site_label_3
_geom_angle
_geom_angle_site_symmetry_1
_geom_angle_site_symmetry_3
O3 Th O3 149.37(12) 2_645 1_565
O3 Th O5 73.65(9) 2_645 2_655
O3 Th O5 80.64(9) 1_565 2_655
O3 Th O5 80.64(9) 2_645 .
O3 Th O5 73.65(9) 1_565 .
O5 Th O5 65.50(12) 2_655 .
O3 Th O6 73.87(8) 2_645 8_755
O3 Th O6 136.48(9) 1_565 8_755
O5 Th O6 137.77(10) 2_655 8_755
O5 Th O6 133.15(9) . 8_755
O3 Th O6 136.48(9) 2_645 7_565
O3 Th O6 73.87(8) 1_565 7_565
O5 Th O6 133.15(9) 2_655 7_565
O5 Th O6 137.77(10) . 7_565
O6 Th O6 64.27(12) 8_755 7_565
O3 Th O2 115.67(8) 2_645 .
O3 Th O2 73.78(9) 1_565 .
O5 Th O2 137.89(9) 2_655 .
O5 Th O2 75.39(8) . .
O6 Th O2 81.17(9) 8_755 .
O6 Th O2 70.16(8) 7_565 .
O3 Th O2 73.78(9) 2_645 2_655
O3 Th O2 115.67(8) 1_565 2_655
O5 Th O2 75.39(8) 2_655 2_655
O5 Th O2 137.89(9) . 2_655
O6 Th O2 70.16(8) 8_755 2_655
O6 Th O2 81.17(9) 7_565 2_655
O2 Th O2 146.16(12) . 2_655
O3 Th O1 65.38(10) 2_645 .
O3 Th O1 116.41(10) 1_565 .
O5 Th O1 119.81(8) 2_655 .
O5 Th O1 65.93(8) . .
O6 Th O1 67.83(8) 8_755 .
O6 Th O1 106.71(8) 7_565 .
O2 Th O1 50.30(9) . .
O2 Th O1 127.44(9) 2_655 .
O3 Th O1 116.40(10) 2_645 2_655
O3 Th O1 65.38(10) 1_565 2_655
O5 Th O1 65.93(8) 2_655 2_655
O5 Th O1 119.81(8) . 2_655
O6 Th O1 106.71(8) 8_755 2_655
O6 Th O1 67.83(8) 7_565 2_655
O2 Th O1 127.44(9) . 2_655
O2 Th O1 50.30(9) 2_655 2_655
O1 Th O1 173.91(11) . 2_655
C2 O1 Th 92.8(2) . .
C2 O2 Th 95.5(2) . .
C4 O3 Th 129.3(3) . 1_545
C5 O5 Th 119.9(3) . .
C5 O6 Th 121.2(3) . 7_566
C3 N1 C1 112.5(3) . .
C3 N1 H1A 124.7 . .
C1 N1 H1A 96.4 . .
C3 N1 H1B 104.2 . .
C1 N1 H1B 103.5 . .
H1A N1 H1B 113.7 . .
N1 C1 C2 112.9(3) . .
N1 C1 H1C 109.0 . .
C2 C1 H1C 109.0 . .
N1 C1 H1D 109.0 . .
C2 C1 H1D 109.0 . .
H1C C1 H1D 107.8 . .
O1 C2 O2 121.4(3) . .
O1 C2 C1 121.5(3) . .
O2 C2 C1 117.1(3) . .
N1 C3 C4 112.6(3) . .
N1 C3 H3A 109.1 . .
C4 C3 H3A 109.1 . .
N1 C3 H3B 109.1 . .
C4 C3 H3B 109.1 . .
H3A C3 H3B 107.8 . .
O4 C4 O3 126.3(4) . .
O4 C4 C3 116.4(3) . .
O3 C4 C3 117.2(3) . .
O6 C5 O5 126.4(4) . .
O6 C5 C5 116.5(2) . 2_655
O5 C5 C5 117.1(2) . 2_655

loop_
_geom_bond_atom_site_label_1
_geom_bond_atom_site_label_2
_geom_bond_distance
_geom_bond_site_symmetry_2
Th O3 2.411(3) 2_645
Th O3 2.411(3) 1_565
Th O5 2.485(3) 2_655
Th O5 2.485(3) .
Th O6 2.497(2) 8_755
Th O6 2.497(2) 7_565
Th O2 2.559(3) .
Th O2 2.559(3) 2_655
Th O1 2.626(3) .
Th O1 2.626(3) 2_655
O1 C2 1.256(5) .
O2 C2 1.271(4) .
O3 C4 1.282(4) .
O3 Th 2.411(3) 1_545
O4 C4 1.228(5) .
O5 C5 1.258(5) .
O6 C5 1.253(5) .
O6 Th 2.497(2) 7_566
O7 H7 0.8410 .
N1 C3 1.486(5) .
N1 C1 1.494(5) .
N1 H1A 0.9353 .
N1 H1B 0.9219 .
C1 C2 1.496(5) .
C1 H1C 0.9700 .
C1 H1D 0.9700 .
C3 C4 1.518(5) .
C3 H3A 0.9700 .
C3 H3B 0.9700 .
C5 C5 1.537(10) 2_655

loop_
_geom_hbond_atom_site_label_D
_geom_hbond_atom_site_label_H
_geom_hbond_atom_site_label_A
_geom_hbond_distance_DH
_geom_hbond_distance_HA
_geom_hbond_distance_DA
_geom_hbond_angle_DHA
_geom_hbond_site_symmetry_A
N1 H1A O2 0.94 2.08 2.897(4) 145.5 3_645
N1 H1B O7 0.92 2.20 2.945(5) 137.5 .
O7 H7 O4 0.84 2.20 2.929(4) 145.4 7
